data_7243065
loop_
_publ_author_name
'Bashir, Muhammad Adnan'
'Zhang, Yulong'
'Yu, Huaibin'
'Wang, Bofei'
'Zhao, Weining'
'Zhong, Fangrui'

_publ_section_title
;
 Bimetallic copper/cobalt-cocatalyzed double aerobic phenol
 oxidation/cyclization toward \p-extended benzofuro[2,3-b]indoles as
 electron donors for electroluminescence
;
_journal_issue 14
_journal_name_full 'Green Chemistry'
_journal_page_first 5031
_journal_page_last 5036
_journal_paper_doi 10.1039/D1GC01658J
_journal_volume 23
_journal_year 2021
_chemical_formula_moiety 'C16 H11 N O4'
_chemical_formula_sum 'C16 H11 N O4'
_chemical_formula_weight 281.26
_space_group_crystal_system orthorhombic
_space_group_IT_number 61
_space_group_name_Hall '-P 2ac 2ab'
_space_group_name_H-M_alt 'P b c a'
_atom_sites_solution_hydrogens geom
_atom_sites_solution_primary dual
_audit_creation_date 2020-07-20
_audit_creation_method
;
Olex2 1.2
(compiled 2018.05.29 svn.r3508 for OlexSys, GUI svn.r5506)
;
_audit_update_record
;
2020-07-21 deposited with the CCDC.	2021-06-14 downloaded from the CCDC.
;
_cell_angle_alpha 90
_cell_angle_beta 90
_cell_angle_gamma 90
_cell_formula_units_Z 16
_cell_length_a 18.5170(2)
_cell_length_b 6.91820(10)
_cell_length_c 38.2895(4)
_cell_measurement_reflns_used 12823
_cell_measurement_temperature 100.00(10)
_cell_measurement_theta_max 73.4270
_cell_measurement_theta_min 3.3110
_cell_volume 4905.05(10)
_computing_cell_refinement 'CrysAlisPro 1.171.39.28b (Rigaku OD, 2015)'
_computing_data_collection 'CrysAlisPro 1.171.39.28b (Rigaku OD, 2015)'
_computing_data_reduction 'CrysAlisPro 1.171.39.28b (Rigaku OD, 2015)'
_computing_molecular_graphics 'Olex2 (Dolomanov et al., 2009)'
_computing_publication_material 'Olex2 (Dolomanov et al., 2009)'
_computing_structure_refinement 'ShelXL (Sheldrick, 2015)'
_computing_structure_solution 'ShelXT (Sheldrick, 2015)'
_diffrn_ambient_environment N~2~
_diffrn_ambient_temperature 100.00(10)
_diffrn_detector 'CCD plate'
_diffrn_measured_fraction_theta_full 0.989
_diffrn_measured_fraction_theta_max 0.967
_diffrn_measurement_details
;
List of Runs (angles in degrees, time in seconds):

  # Type    Start    End  Width  t~exp~   \w     \q     \k     \f   Frames
#--------------------------------------------------------------------------
  1  \w    -54.00 -29.00   0.50    0.50    --    0.00  -9.00  87.00   50
  2  \w    100.00 125.00   0.50    0.50    --   94.60   9.00 -98.00   50
  3  \w     65.00  96.00   0.50    0.50    --   94.60  -9.00  87.00   62
  4  \w    -33.00   4.00   0.50    0.50    --    0.00 -82.00 120.00   74
  5  \w    -33.00   7.00   0.50    0.50    --    0.00 -82.00-180.00   80
  6  \w    -28.00  20.00   0.50    0.50    --    0.00 -82.00  60.00   96
  7  \w     91.00 165.00   0.50    0.50    --   94.60  82.00  90.00  148
  8  \w     42.00 124.00   0.50    0.50    --   94.60 -77.00-180.00  164
  9  \w      5.00 111.00   0.50    0.50    --   94.60 -30.00 150.00  212
 10  \w     53.00 100.00   0.50    0.50    --   94.60 -77.00 -90.00   94
 11  \w      5.00  30.00   0.50    0.50    --   94.60 -77.00-180.00   50
 12  \w    159.00 184.00   0.50    0.50    --   94.60  82.00 120.00   50
 13  \w    108.00 133.00   0.50    0.50    --   94.60  82.00 120.00   50
;
_diffrn_measurement_device 'four-circle diffractometer'
_diffrn_measurement_device_type 'XtaLAB AFC12 (RINC): Kappa single'
_diffrn_measurement_method '\w scans'
_diffrn_orient_matrix_type 'CrysAlisPro convention (1999,Acta A55,543-557)'
_diffrn_orient_matrix_UB_11 0.0783144000
_diffrn_orient_matrix_UB_12 0.0258093000
_diffrn_orient_matrix_UB_13 0.0127477000
_diffrn_orient_matrix_UB_21 0.0265966000
_diffrn_orient_matrix_UB_22 -0.0023397000
_diffrn_orient_matrix_UB_23 -0.0381283000
_diffrn_orient_matrix_UB_31 -0.0088950000
_diffrn_orient_matrix_UB_32 0.2211360000
_diffrn_orient_matrix_UB_33 -0.0018721000
_diffrn_radiation_monochromator graphite
_diffrn_radiation_probe x-ray
_diffrn_radiation_type CuK\a
_diffrn_radiation_wavelength 1.54184
_diffrn_reflns_av_R_equivalents 0.0191
_diffrn_reflns_av_unetI/netI 0.0163
_diffrn_reflns_Laue_measured_fraction_full 0.989
_diffrn_reflns_Laue_measured_fraction_max 0.967
_diffrn_reflns_limit_h_max 22
_diffrn_reflns_limit_h_min -22
_diffrn_reflns_limit_k_max 8
_diffrn_reflns_limit_k_min -5
_diffrn_reflns_limit_l_max 47
_diffrn_reflns_limit_l_min -40
_diffrn_reflns_number 20065
_diffrn_reflns_point_group_measured_fraction_full 0.989
_diffrn_reflns_point_group_measured_fraction_max 0.967
_diffrn_reflns_theta_full 67.684
_diffrn_reflns_theta_max 73.808
_diffrn_reflns_theta_min 3.320
_diffrn_source 'fine-focus sealed X-ray tube'
_diffrn_source_type 'Enhance (Cu) X-ray Source'
_exptl_absorpt_coefficient_mu 0.925
_exptl_absorpt_correction_T_max 1.00000
_exptl_absorpt_correction_T_min 0.40011
_exptl_absorpt_correction_type multi-scan
_exptl_absorpt_process_details
;
CrysAlisPro 1.171.39.28b (Rigaku Oxford Diffraction, 2015)
Empirical absorption correction using spherical harmonics,
 implemented in SCALE3 ABSPACK scaling algorithm.
;
_exptl_crystal_density_diffrn 1.523
_exptl_crystal_description block
_exptl_crystal_F_000 2336
_refine_diff_density_max 0.255
_refine_diff_density_min -0.437
_refine_diff_density_rms 0.109
_refine_ls_extinction_method none
_refine_ls_goodness_of_fit_ref 1.046
_refine_ls_hydrogen_treatment constr
_refine_ls_matrix_type full
_refine_ls_number_parameters 383
_refine_ls_number_reflns 4810
_refine_ls_number_restraints 0
_refine_ls_restrained_S_all 1.046
_refine_ls_R_factor_all 0.0390
_refine_ls_R_factor_gt 0.0370
_refine_ls_shift/su_max 0.001
_refine_ls_shift/su_mean 0.000
_refine_ls_structure_factor_coef Fsqd
_refine_ls_weighting_details 'w=1/[\s^2^(Fo^2^)+(0.0536P)^2^+2.1728P] where P=(Fo^2^+2Fc^2^)/3'
_refine_ls_weighting_scheme calc
_refine_ls_wR_factor_gt 0.0950
_refine_ls_wR_factor_ref 0.0966
_reflns_Friedel_coverage 0.000
_reflns_number_gt 4510
_reflns_number_total 4810
_reflns_threshold_expression 'I > 2\s(I)'
_cod_data_source_file d1gc01658j2.cif
_cod_data_source_block 20200628_1
_cod_depositor_comments 'Adding full bibliography for 7243065.cif.'
_cod_database_code 7243065
_shelx_shelxl_version_number 2018/3
_shelx_space_group_comment
;
The symmetry employed for this shelxl refinement is uniquely defined
by the following loop, which should always be used as a source of
symmetry information in preference to the above space-group names.
They are only intended as comments.
;
_reflns_odcompleteness_completeness 99.00
_reflns_odcompleteness_iscentric 1
_reflns_odcompleteness_theta 66.97
_olex2_refinement_description
;
1. Fixed Uiso
 At 1.2 times of:
  All C(H) groups, All N(H) groups
 At 1.5 times of:
  All C(H,H,H) groups, All O(H) groups
2.a Aromatic/amide H refined with riding coordinates:
 N1(H1), N0AA(H0AA), C0BA(H0BA), C1BA(H1BA), C5(H5), C12(H12), C2(H2A),
 C11(H11), C1AA(H1AB), C3(H3), C4AA(H4AA), C4(H4), C2AA(H2AA), C3AA(H3AA)
2.b Idealised Me refined as rotating group:
 C16(H16A,H16B,H16C), C5BA(H5BA,H5BB,H5BC)
2.c Idealised tetrahedral OH refined as rotating group:
 O1AA(H1AA), O2(H2)
;
_olex2_submission_special_instructions 'No special instructions were received'
_oxdiff_exptl_absorpt_empirical_details
;
Empirical correction (ABSPACK) includes:
- Absorption correction using spherical harmonics
- Frame scaling
;
_oxdiff_exptl_absorpt_empirical_full_max 1.777
_oxdiff_exptl_absorpt_empirical_full_min 0.561

loop_
_space_group_symop_operation_xyz
'x, y, z'
'-x+1/2, -y, z+1/2'
'-x, y+1/2, -z+1/2'
'x+1/2, -y+1/2, -z'
'-x, -y, -z'
'x-1/2, y, -z-1/2'
'x, -y-1/2, z-1/2'
'-x-1/2, y-1/2, z'

loop_
_atom_site_label
_atom_site_type_symbol
_atom_site_fract_x
_atom_site_fract_y
_atom_site_fract_z
_atom_site_U_iso_or_equiv
_atom_site_adp_type
_atom_site_occupancy
_atom_site_site_symmetry_order
_atom_site_calc_flag
_atom_site_refinement_flags_posn
_atom_site_refinement_flags_adp
_atom_site_refinement_flags_occupancy
_atom_site_disorder_assembly
_atom_site_disorder_group
O1AA O 0.65302(4) 0.33378(14) 0.33924(2) 0.0217(2) Uani 1 1 d . . . . .
H1AA H 0.622078 0.354427 0.324382 0.032 Uiso 1 1 calc GR . . . .
O4 O 0.76122(4) 0.24649(14) 0.02462(2) 0.0208(2) Uani 1 1 d . . . . .
O3AA O 0.67795(4) 0.48531(14) 0.23515(2) 0.0216(2) Uani 1 1 d . . . . .
O0AA O 0.92599(4) 0.41115(13) 0.28638(2) 0.0213(2) Uani 1 1 d . . . . .
O3 O 0.69274(5) 0.36570(14) -0.01821(2) 0.0232(2) Uani 1 1 d . . . . .
O1 O 1.01394(4) 0.27003(14) -0.02478(2) 0.0215(2) Uani 1 1 d . . . . .
O2 O 0.74882(5) 0.47408(14) -0.07567(2) 0.0251(2) Uani 1 1 d . . . . .
H2 H 0.716513 0.453187 -0.061521 0.038 Uiso 1 1 calc GR . . . .
O2AA O 0.60326(4) 0.42696(14) 0.27961(2) 0.0234(2) Uani 1 1 d . . . . .
N1 N 1.04150(5) 0.17548(16) 0.03447(3) 0.0214(2) Uani 1 1 d . . . . .
H1 H 1.087155 0.154148 0.033041 0.026 Uiso 1 1 calc R . . . .
N0AA N 0.95731(5) 0.49650(17) 0.22698(3) 0.0231(2) Uani 1 1 d . . . . .
H0AA H 1.003675 0.490857 0.227826 0.028 Uiso 1 1 calc R . . . .
C3BA C 0.72961(6) 0.41132(17) 0.28950(3) 0.0160(2) Uani 1 1 d . . . . .
C6 C 0.92530(6) 0.20684(17) 0.05528(3) 0.0173(2) Uani 1 1 d . . . . .
C0BA C 0.84737(7) 0.34055(18) 0.33548(3) 0.0202(3) Uani 1 1 d . . . . .
H0BA H 0.886614 0.318927 0.350125 0.024 Uiso 1 1 calc R . . . .
C1 C 0.99840(6) 0.16240(18) 0.06418(3) 0.0193(3) Uani 1 1 d . . . . .
C8AA C 0.80168(6) 0.43054(17) 0.27689(3) 0.0155(2) Uani 1 1 d . . . . .
C7 C 0.92553(6) 0.24689(17) 0.01789(3) 0.0171(2) Uani 1 1 d . . . . .
C9 C 0.89047(6) 0.30693(17) -0.01433(3) 0.0168(2) Uani 1 1 d . . . . .
C1BA C 0.77739(7) 0.32254(18) 0.34751(3) 0.0200(3) Uani 1 1 d . . . . .
H1BA H 0.768811 0.287776 0.370607 0.024 Uiso 1 1 calc R . . . .
C5 C 0.87491(7) 0.21018(19) 0.08253(3) 0.0212(3) Uani 1 1 d . . . . .
H5 H 0.826892 0.240542 0.077993 0.025 Uiso 1 1 calc R . . . .
C5AA C 0.84023(6) 0.53763(18) 0.20785(3) 0.0181(3) Uani 1 1 d . . . . .
C13 C 0.81313(7) 0.42185(18) -0.06170(3) 0.0194(3) Uani 1 1 d . . . . .
C15 C 0.75320(6) 0.32493(18) -0.00699(3) 0.0173(2) Uani 1 1 d . . . . .
C2BA C 0.71947(6) 0.35665(17) 0.32493(3) 0.0179(2) Uani 1 1 d . . . . .
C14 C 0.81984(6) 0.35334(18) -0.02677(3) 0.0171(2) Uani 1 1 d . . . . .
C9AA C 0.85697(6) 0.39154(18) 0.30112(3) 0.0183(2) Uani 1 1 d . . . . .
C0AA C 0.91475(6) 0.54313(18) 0.19812(3) 0.0205(3) Uani 1 1 d . . . . .
C4BA C 0.66559(6) 0.44195(17) 0.26816(3) 0.0160(2) Uani 1 1 d . . . . .
C8 C 0.99691(6) 0.22835(18) 0.00852(3) 0.0188(3) Uani 1 1 d . . . . .
C10 C 0.94704(6) 0.32172(18) -0.03891(3) 0.0194(3) Uani 1 1 d . . . . .
C7AA C 0.91075(6) 0.46223(18) 0.25322(3) 0.0192(3) Uani 1 1 d . . . . .
C12 C 0.87235(7) 0.43963(19) -0.08403(3) 0.0224(3) Uani 1 1 d . . . . .
H12 H 0.866053 0.487440 -0.106526 0.027 Uiso 1 1 calc R . . . .
C6AA C 0.83913(6) 0.48019(17) 0.24459(3) 0.0169(2) Uani 1 1 d . . . . .
C2 C 1.02050(7) 0.12019(19) 0.09812(3) 0.0230(3) Uani 1 1 d . . . . .
H2A H 1.068466 0.091477 0.103116 0.028 Uiso 1 1 calc R . . . .
C11 C 0.94034(7) 0.38617(19) -0.07270(3) 0.0220(3) Uani 1 1 d . . . . .
H11 H 0.980177 0.393564 -0.087438 0.026 Uiso 1 1 calc R . . . .
C1AA C 0.93859(7) 0.5967(2) 0.16515(3) 0.0246(3) Uani 1 1 d . . . . .
H1AB H 0.987493 0.596301 0.159628 0.030 Uiso 1 1 calc R . . . .
C3 C 0.96873(7) 0.1225(2) 0.12407(3) 0.0258(3) Uani 1 1 d . . . . .
H3 H 0.981777 0.093421 0.146932 0.031 Uiso 1 1 calc R . . . .
C4AA C 0.79033(7) 0.5954(2) 0.18255(3) 0.0246(3) Uani 1 1 d . . . . .
H4AA H 0.741274 0.596709 0.187754 0.030 Uiso 1 1 calc R . . . .
C4 C 0.89689(7) 0.1680(2) 0.11636(3) 0.0257(3) Uani 1 1 d . . . . .
H4 H 0.863048 0.170038 0.134307 0.031 Uiso 1 1 calc R . . . .
C16 C 0.69432(7) 0.2196(2) 0.04402(3) 0.0246(3) Uani 1 1 d . . . . .
H16A H 0.661599 0.142178 0.030524 0.037 Uiso 1 1 calc GR . . . .
H16B H 0.672766 0.343271 0.048607 0.037 Uiso 1 1 calc GR . . . .
H16C H 0.704511 0.155799 0.065731 0.037 Uiso 1 1 calc GR . . . .
C2AA C 0.88726(7) 0.6506(2) 0.14077(3) 0.0269(3) Uani 1 1 d . . . . .
H2AA H 0.901534 0.686865 0.118418 0.032 Uiso 1 1 calc R . . . .
C5BA C 0.61473(7) 0.5109(2) 0.21314(3) 0.0271(3) Uani 1 1 d . . . . .
H5BA H 0.627903 0.491458 0.189142 0.041 Uiso 1 1 calc GR . . . .
H5BB H 0.596135 0.639390 0.216084 0.041 Uiso 1 1 calc GR . . . .
H5BC H 0.578383 0.418702 0.219637 0.041 Uiso 1 1 calc GR . . . .
C3AA C 0.81403(7) 0.6509(2) 0.14962(3) 0.0285(3) Uani 1 1 d . . . . .
H3AA H 0.780272 0.689182 0.133019 0.034 Uiso 1 1 calc R . . . .

loop_
_atom_site_aniso_label
_atom_site_aniso_U_11
_atom_site_aniso_U_22
_atom_site_aniso_U_33
_atom_site_aniso_U_23
_atom_site_aniso_U_13
_atom_site_aniso_U_12
O1AA 0.0159(4) 0.0296(5) 0.0195(4) 0.0001(4) 0.0025(3) 0.0006(4)
O4 0.0132(4) 0.0300(5) 0.0191(4) 0.0010(3) 0.0022(3) 0.0007(3)
O3AA 0.0119(4) 0.0345(5) 0.0185(4) 0.0029(4) -0.0027(3) -0.0010(4)
O0AA 0.0109(4) 0.0292(5) 0.0239(4) -0.0003(4) -0.0022(3) 0.0014(3)
O3 0.0139(4) 0.0276(5) 0.0281(5) 0.0014(4) -0.0032(3) 0.0012(4)
O1 0.0139(4) 0.0297(5) 0.0209(4) 0.0005(4) 0.0021(3) 0.0010(3)
O2 0.0216(4) 0.0304(5) 0.0231(4) 0.0037(4) -0.0050(4) 0.0030(4)
O2AA 0.0113(4) 0.0349(5) 0.0239(4) 0.0005(4) 0.0011(3) 0.0018(4)
N1 0.0123(5) 0.0281(6) 0.0239(5) 0.0003(4) -0.0011(4) 0.0018(4)
N0AA 0.0102(5) 0.0318(6) 0.0275(6) 0.0007(5) 0.0017(4) 0.0005(4)
C3BA 0.0128(5) 0.0164(6) 0.0187(5) -0.0029(4) -0.0003(4) 0.0011(4)
C6 0.0164(6) 0.0165(6) 0.0191(6) -0.0006(4) -0.0025(4) -0.0010(4)
C0BA 0.0183(6) 0.0208(6) 0.0213(6) -0.0028(5) -0.0057(5) 0.0036(5)
C1 0.0156(5) 0.0192(6) 0.0232(6) -0.0007(5) -0.0010(5) -0.0010(5)
C8AA 0.0136(5) 0.0146(6) 0.0183(6) -0.0033(4) -0.0010(4) 0.0015(4)
C7 0.0141(5) 0.0181(6) 0.0191(6) -0.0018(4) -0.0002(4) -0.0001(4)
C9 0.0165(5) 0.0167(6) 0.0173(5) -0.0022(4) 0.0007(4) -0.0007(4)
C1BA 0.0220(6) 0.0208(6) 0.0173(5) -0.0016(5) -0.0009(5) 0.0026(5)
C5 0.0166(5) 0.0260(7) 0.0211(6) 0.0004(5) -0.0008(5) 0.0001(5)
C5AA 0.0140(5) 0.0185(6) 0.0218(6) -0.0018(5) 0.0023(4) -0.0010(4)
C13 0.0198(6) 0.0179(6) 0.0204(6) -0.0019(5) -0.0043(5) 0.0004(5)
C15 0.0164(5) 0.0161(6) 0.0195(5) -0.0034(4) -0.0019(4) 0.0006(4)
C2BA 0.0162(5) 0.0167(6) 0.0207(6) -0.0035(4) 0.0024(4) 0.0017(5)
C14 0.0163(6) 0.0168(6) 0.0181(6) -0.0019(4) -0.0006(4) -0.0001(4)
C9AA 0.0119(5) 0.0196(6) 0.0235(6) -0.0034(5) -0.0009(4) 0.0009(4)
C0AA 0.0138(5) 0.0212(6) 0.0264(6) -0.0021(5) 0.0018(5) 0.0003(5)
C4BA 0.0139(5) 0.0142(6) 0.0200(6) -0.0030(4) 0.0007(4) 0.0004(4)
C8 0.0151(5) 0.0221(6) 0.0192(6) -0.0008(5) 0.0005(4) -0.0003(5)
C10 0.0155(5) 0.0213(6) 0.0214(6) -0.0020(5) -0.0002(5) 0.0004(5)
C7AA 0.0133(5) 0.0217(6) 0.0225(6) -0.0016(5) -0.0005(4) 0.0005(5)
C12 0.0274(6) 0.0228(6) 0.0170(6) -0.0002(5) -0.0002(5) -0.0012(5)
C6AA 0.0113(5) 0.0188(6) 0.0207(6) -0.0024(5) 0.0005(4) 0.0006(4)
C2 0.0195(6) 0.0239(7) 0.0257(6) 0.0029(5) -0.0059(5) 0.0000(5)
C11 0.0219(6) 0.0250(7) 0.0191(6) -0.0018(5) 0.0048(5) -0.0022(5)
C1AA 0.0168(6) 0.0280(7) 0.0290(7) -0.0022(5) 0.0077(5) -0.0020(5)
C3 0.0266(7) 0.0294(7) 0.0214(6) 0.0041(5) -0.0059(5) -0.0011(6)
C4AA 0.0147(6) 0.0348(7) 0.0244(6) 0.0035(5) 0.0015(5) -0.0011(5)
C4 0.0236(6) 0.0335(8) 0.0200(6) 0.0026(5) 0.0015(5) -0.0004(5)
C16 0.0153(6) 0.0346(7) 0.0239(6) -0.0021(5) 0.0055(5) -0.0009(5)
C2AA 0.0252(6) 0.0326(7) 0.0229(6) 0.0013(5) 0.0066(5) -0.0021(6)
C5BA 0.0154(6) 0.0414(8) 0.0246(6) 0.0042(6) -0.0067(5) -0.0003(6)
C3AA 0.0204(6) 0.0416(8) 0.0234(6) 0.0044(6) -0.0004(5) -0.0008(6)

loop_
_atom_type_symbol
_atom_type_description
_atom_type_scat_dispersion_real
_atom_type_scat_dispersion_imag
_atom_type_scat_source
C C 0.0181 0.0091 'International Tables Vol C Tables 4.2.6.8 and 6.1.1.4'
H H 0.0000 0.0000 'International Tables Vol C Tables 4.2.6.8 and 6.1.1.4'
N N 0.0311 0.0180 'International Tables Vol C Tables 4.2.6.8 and 6.1.1.4'
O O 0.0492 0.0322 'International Tables Vol C Tables 4.2.6.8 and 6.1.1.4'

loop_
_geom_angle_atom_site_label_1
_geom_angle_atom_site_label_2
_geom_angle_atom_site_label_3
_geom_angle
_geom_angle_site_symmetry_1
_geom_angle_site_symmetry_3
_geom_angle_publ_flag
C2BA O1AA H1AA 109.5 . . ?
C15 O4 C16 114.83(9) . . ?
C4BA O3AA C5BA 116.34(9) . . ?
C7AA O0AA C9AA 102.33(9) . . ?
C8 O1 C10 102.35(9) . . ?
C13 O2 H2 109.5 . . ?
C1 N1 H1 127.2 . . ?
C8 N1 H1 127.2 . . ?
C8 N1 C1 105.66(10) . . ?
C0AA N0AA H0AA 127.2 . . ?
C7AA N0AA H0AA 127.2 . . ?
C7AA N0AA C0AA 105.69(10) . . ?
C8AA C3BA C4BA 123.97(10) . . ?
C2BA C3BA C8AA 118.16(10) . . ?
C2BA C3BA C4BA 117.86(10) . . ?
C1 C6 C7 105.80(10) . . ?
C5 C6 C1 117.20(11) . . ?
C5 C6 C7 136.93(11) . . ?
C1BA C0BA H0BA 121.2 . . ?
C9AA C0BA H0BA 121.2 . . ?
C9AA C0BA C1BA 117.66(11) . . ?
N1 C1 C6 109.51(10) . . ?
N1 C1 C2 127.38(11) . . ?
C2 C1 C6 123.07(11) . . ?
C3BA C8AA C6AA 138.96(11) . . ?
C9AA C8AA C3BA 116.09(10) . . ?
C9AA C8AA C6AA 104.95(10) . . ?
C9 C7 C6 152.33(11) . . ?
C8 C7 C6 103.95(10) . . ?
C8 C7 C9 103.55(10) . . ?
C14 C9 C7 139.09(11) . . ?
C10 C9 C7 104.76(10) . . ?
C10 C9 C14 116.15(11) . . ?
C0BA C1BA H1BA 120.1 . . ?
C0BA C1BA C2BA 119.89(11) . . ?
C2BA C1BA H1BA 120.1 . . ?
C6 C5 H5 120.1 . . ?
C4 C5 C6 119.76(11) . . ?
C4 C5 H5 120.1 . . ?
C0AA C5AA C6AA 105.75(10) . . ?
C4AA C5AA C0AA 116.75(11) . . ?
C4AA C5AA C6AA 137.37(11) . . ?
O2 C13 C14 122.44(11) . . ?
O2 C13 C12 115.15(11) . . ?
C12 C13 C14 122.41(11) . . ?
O4 C15 C14 115.52(10) . . ?
O3 C15 O4 120.69(11) . . ?
O3 C15 C14 123.77(11) . . ?
O1AA C2BA C3BA 122.46(11) . . ?
O1AA C2BA C1BA 115.24(11) . . ?
C1BA C2BA C3BA 122.30(11) . . ?
C9 C14 C15 124.75(10) . . ?
C13 C14 C9 117.90(11) . . ?
C13 C14 C15 117.25(10) . . ?
O0AA C9AA C8AA 112.26(10) . . ?
C0BA C9AA O0AA 121.85(10) . . ?
C0BA C9AA C8AA 125.90(11) . . ?
N0AA C0AA C5AA 109.42(11) . . ?
C1AA C0AA N0AA 127.06(11) . . ?
C1AA C0AA C5AA 123.44(12) . . ?
O3AA C4BA C3BA 115.46(10) . . ?
O2AA C4BA O3AA 121.32(11) . . ?
O2AA C4BA C3BA 123.22(11) . . ?
O1 C8 C7 116.92(11) . . ?
N1 C8 O1 128.02(11) . . ?
N1 C8 C7 115.03(11) . . ?
O1 C10 C9 112.38(10) . . ?
C11 C10 O1 121.82(11) . . ?
C11 C10 C9 125.75(11) . . ?
O0AA C7AA C6AA 116.91(11) . . ?
N0AA C7AA O0AA 128.00(11) . . ?
N0AA C7AA C6AA 115.08(11) . . ?
C13 C12 H12 120.0 . . ?
C11 C12 C13 119.99(11) . . ?
C11 C12 H12 120.0 . . ?
C8AA C6AA C5AA 152.41(11) . . ?
C7AA C6AA C8AA 103.54(10) . . ?
C7AA C6AA C5AA 104.04(10) . . ?
C1 C2 H2A 121.2 . . ?
C3 C2 C1 117.70(11) . . ?
C3 C2 H2A 121.2 . . ?
C10 C11 C12 117.68(11) . . ?
C10 C11 H11 121.2 . . ?
C12 C11 H11 121.2 . . ?
C0AA C1AA H1AB 121.1 . . ?
C2AA C1AA C0AA 117.87(11) . . ?
C2AA C1AA H1AB 121.1 . . ?
C2 C3 H3 119.6 . . ?
C2 C3 C4 120.73(12) . . ?
C4 C3 H3 119.6 . . ?
C5AA C4AA H4AA 120.0 . . ?
C3AA C4AA C5AA 119.96(11) . . ?
C3AA C4AA H4AA 120.0 . . ?
C5 C4 C3 121.53(12) . . ?
C5 C4 H4 119.2 . . ?
C3 C4 H4 119.2 . . ?
O4 C16 H16A 109.5 . . ?
O4 C16 H16B 109.5 . . ?
O4 C16 H16C 109.5 . . ?
H16A C16 H16B 109.5 . . ?
H16A C16 H16C 109.5 . . ?
H16B C16 H16C 109.5 . . ?
C1AA C2AA H2AA 119.9 . . ?
C1AA C2AA C3AA 120.20(12) . . ?
C3AA C2AA H2AA 119.9 . . ?
O3AA C5BA H5BA 109.5 . . ?
O3AA C5BA H5BB 109.5 . . ?
O3AA C5BA H5BC 109.5 . . ?
H5BA C5BA H5BB 109.5 . . ?
H5BA C5BA H5BC 109.5 . . ?
H5BB C5BA H5BC 109.5 . . ?
C4AA C3AA C2AA 121.75(13) . . ?
C4AA C3AA H3AA 119.1 . . ?
C2AA C3AA H3AA 119.1 . . ?

loop_
_geom_bond_atom_site_label_1
_geom_bond_atom_site_label_2
_geom_bond_distance
_geom_bond_site_symmetry_2
_geom_bond_publ_flag
O1AA H1AA 0.8200 . ?
O1AA C2BA 1.3562(14) . ?
O4 C15 1.3345(15) . ?
O4 C16 1.4564(14) . ?
O3AA C4BA 1.3189(14) . ?
O3AA C5BA 1.4535(14) . ?
O0AA C9AA 1.4036(14) . ?
O0AA C7AA 1.3479(15) . ?
O3 C15 1.2319(15) . ?
O1 C8 1.3446(15) . ?
O1 C10 1.3983(14) . ?
O2 H2 0.8200 . ?
O2 C13 1.3545(15) . ?
O2AA C4BA 1.2390(14) . ?
N1 H1 0.8600 . ?
N1 C1 1.3926(16) . ?
N1 C8 1.3427(16) . ?
N0AA H0AA 0.8600 . ?
N0AA C0AA 1.3953(16) . ?
N0AA C7AA 1.3447(16) . ?
C3BA C8AA 1.4254(16) . ?
C3BA C2BA 1.4208(16) . ?
C3BA C4BA 1.4552(16) . ?
C6 C1 1.4292(16) . ?
C6 C7 1.4583(16) . ?
C6 C5 1.3999(17) . ?
C0BA H0BA 0.9300 . ?
C0BA C1BA 1.3809(17) . ?
C0BA C9AA 1.3738(17) . ?
C1 C2 1.3933(17) . ?
C8AA C9AA 1.4077(16) . ?
C8AA C6AA 1.4588(16) . ?
C7 C9 1.4546(16) . ?
C7 C8 1.3756(16) . ?
C9 C14 1.4284(16) . ?
C9 C10 1.4120(16) . ?
C1BA H1BA 0.9300 . ?
C1BA C2BA 1.3977(17) . ?
C5 H5 0.9300 . ?
C5 C4 1.3889(18) . ?
C5AA C0AA 1.4299(16) . ?
C5AA C6AA 1.4621(17) . ?
C5AA C4AA 1.3970(17) . ?
C13 C14 1.4241(16) . ?
C13 C12 1.3961(17) . ?
C15 C14 1.4611(16) . ?
C0AA C1AA 1.3874(18) . ?
C10 C11 1.3742(17) . ?
C7AA C6AA 1.3724(16) . ?
C12 H12 0.9300 . ?
C12 C11 1.3820(18) . ?
C2 H2A 0.9300 . ?
C2 C3 1.3810(18) . ?
C11 H11 0.9300 . ?
C1AA H1AB 0.9300 . ?
C1AA C2AA 1.3837(19) . ?
C3 H3 0.9300 . ?
C3 C4 1.3985(18) . ?
C4AA H4AA 0.9300 . ?
C4AA C3AA 1.3892(18) . ?
C4 H4 0.9300 . ?
C16 H16A 0.9600 . ?
C16 H16B 0.9600 . ?
C16 H16C 0.9600 . ?
C2AA H2AA 0.9300 . ?
C2AA C3AA 1.3978(18) . ?
C5BA H5BA 0.9600 . ?
C5BA H5BB 0.9600 . ?
C5BA H5BC 0.9600 . ?
C3AA H3AA 0.9300 . ?
